data_4333622
loop_
_publ_author_name
'Antonio J. Calahorro'
'Antonio Pe\~nas-Sanjuan'
'Manuel Melguizo'
'David Fairen-Jim\'enez'
'Guillermo Zaragoza'
'Bel\'en Fern\'andez'
'Alfonso Salinas-Castillo'
'Antonio Rodr\'iguez-Di\'eguez'

_publ_contact_author_address
;
Departamento de Qu\'imica Inorg\'anica, Facultad de Ciencias,
c/ Severo Ochoa s/n, 18071 Granada, Spain
;
_publ_contact_author_email antonio5@ugr.es
_publ_contact_author_fax '34 958 248526'
_publ_contact_author_name 'Antonio Rodr\'iquez-Di\'eguez'
_publ_contact_author_phone '34 958 243236'
_publ_section_title
;
 First Examples of Metal-Organic Frameworks with the Novel
 3,3'-(1,2,4,5-Tetrazine-3,6-diyl)dibenzoic Spacer. Luminescence and
 Adsorption Properties
;
_journal_name_full 'Inorganic Chemistry'
_journal_page_first 546
_journal_page_last 548
_journal_paper_doi 10.1021/ic302318j
_journal_volume 52
_journal_year 2013
_chemical_compound_source 'synthesis as described'
_chemical_formula_moiety 'C16 H10 N4 O4, 2(C2 H6 O S)'
_chemical_formula_sum 'C20 H22 N4 O6 S2'
_chemical_formula_weight 478.56
_chemical_name_systematic
;
 ?
;
_space_group_IT_number 2
_symmetry_cell_setting triclinic
_symmetry_Int_Tables_number 2
_symmetry_space_group_name_Hall '-P 1'
_symmetry_space_group_name_H-M 'P -1'
_atom_sites_solution_hydrogens geom
_atom_sites_solution_primary direct
_atom_sites_solution_secondary difmap
_audit_conform_dict_location ftp://ftp.iucr.org/pub/cif_core.dic
_audit_conform_dict_name cif_core.dic
_audit_conform_dict_version 2.4
_audit_creation_date 2012-05-21T16:05:44-00:00
_audit_creation_method 'WinGX routine CIF_UPDATE'
_cell_angle_alpha 73.397(7)
_cell_angle_beta 82.195(7)
_cell_angle_gamma 85.851(7)
_cell_formula_units_Z 1
_cell_length_a 6.3054(6)
_cell_length_b 8.0715(9)
_cell_length_c 11.4005(13)
_cell_measurement_reflns_used 786
_cell_measurement_temperature 100(2)
_cell_measurement_theta_max 23.1
_cell_measurement_theta_min 2.63
_cell_measurement_wavelength 0.71073
_cell_volume 550.53(10)
_computing_cell_refinement 'APPEX2 (BRUKER AXS, 2005)'
_computing_data_collection 'APPEX2 (BRUKER AXS, 2005)'
_computing_data_reduction 'APPEX2 (BRUKER AXS, 2005)'
_computing_molecular_graphics 'Ortep-3 for Windows (Farrugia, 1997)'
_computing_publication_material 'WinGX publication routines (Farrugia, 1999)'
_computing_structure_refinement 'SHELXL-97 (Sheldrick, 2008)'
_computing_structure_solution 'SIR97 (Giacovazzo et al, 1997)'
_diffrn_ambient_temperature 100(2)
_diffrn_measured_fraction_theta_full 0.996
_diffrn_measured_fraction_theta_max 0.996
_diffrn_measurement_device 'four-circle diffractometer'
_diffrn_measurement_device_type 'BRUKER APPEX-II CCD'
_diffrn_measurement_method 'omega and phi scans'
_diffrn_radiation_monochromator graphite
_diffrn_radiation_probe x-ray
_diffrn_radiation_source 'fine-focus sealed tube'
_diffrn_radiation_type MoK\a
_diffrn_radiation_wavelength 0.7107
_diffrn_reflns_av_R_equivalents 0.0816
_diffrn_reflns_av_unetI/netI 0.0607
_diffrn_reflns_limit_h_max 7
_diffrn_reflns_limit_h_min -7
_diffrn_reflns_limit_k_max 9
_diffrn_reflns_limit_k_min -9
_diffrn_reflns_limit_l_max 13
_diffrn_reflns_limit_l_min 0
_diffrn_reflns_number 8246
_diffrn_reflns_theta_full 25.38
_diffrn_reflns_theta_max 25.38
_diffrn_reflns_theta_min 1.88
_exptl_absorpt_coefficient_mu 0.287
_exptl_absorpt_correction_T_max 0.947499
_exptl_absorpt_correction_T_min 0.694246
_exptl_absorpt_correction_type multi-scan
_exptl_absorpt_process_details 'BRUKER TWINABS'
_exptl_crystal_colour colourless
_exptl_crystal_density_diffrn 1.443
_exptl_crystal_description prism
_exptl_crystal_F_000 250
_exptl_crystal_size_max 0.44
_exptl_crystal_size_mid 0.14
_exptl_crystal_size_min 0.06
_refine_diff_density_max 0.4
_refine_diff_density_min -0.342
_refine_diff_density_rms 0.082
_refine_ls_extinction_method none
_refine_ls_goodness_of_fit_ref 1.015
_refine_ls_hydrogen_treatment mixed
_refine_ls_matrix_type full
_refine_ls_number_parameters 151
_refine_ls_number_reflns 3151
_refine_ls_number_restraints 0
_refine_ls_restrained_S_all 1.015
_refine_ls_R_factor_all 0.0796
_refine_ls_R_factor_gt 0.0598
_refine_ls_shift/su_max 0
_refine_ls_shift/su_mean 0
_refine_ls_structure_factor_coef Fsqd
_refine_ls_weighting_details 'calc w=1/[\s^2^(Fo^2^)+(0.1061P)^2^+0.0000P] where P=(Fo^2^+2Fc^2^)/3'
_refine_ls_weighting_scheme calc
_refine_ls_wR_factor_gt 0.1468
_refine_ls_wR_factor_ref 0.1644
_reflns_number_gt 2451
_reflns_number_total 3151
_reflns_threshold_expression >2\s(I)
_cod_data_source_file ic302318j_si_001_2.cif
_cod_data_source_block compound1
_cod_database_code 4333622

loop_
_symmetry_equiv_pos_as_xyz
'x, y, z'
'-x, -y, -z'

loop_
_atom_site_label
_atom_site_type_symbol
_atom_site_fract_x
_atom_site_fract_y
_atom_site_fract_z
_atom_site_U_iso_or_equiv
_atom_site_adp_type
_atom_site_occupancy
_atom_site_symmetry_multiplicity
_atom_site_calc_flag
_atom_site_refinement_flags
O1 O 1.3861(3) 0.8621(3) 0.1850(2) 0.0246(5) Uani 1 1 d .
H1 H 1.437(5) 0.855(4) 0.260(3) 0.029 Uiso 1 1 d .
O2 O 1.1459(3) 0.6763(3) 0.30614(19) 0.0275(5) Uani 1 1 d .
C1 C 1.2178(4) 0.7639(4) 0.2049(3) 0.0197(7) Uani 1 1 d .
C2 C 1.1274(4) 0.7720(4) 0.0891(3) 0.0169(7) Uani 1 1 d .
C3 C 0.9424(4) 0.6827(4) 0.0960(3) 0.0168(6) Uani 1 1 d .
H3 H 0.8771 0.6191 0.1721 0.02 Uiso 1 1 calc R
C4 C 0.8559(4) 0.6892(4) -0.0115(3) 0.0166(6) Uani 1 1 d .
C5 C 0.9531(5) 0.7850(4) -0.1247(3) 0.0195(7) Uani 1 1 d .
H5 H 0.8949 0.7895 -0.1963 0.023 Uiso 1 1 calc R
C6 C 1.1368(4) 0.8743(4) -0.1319(3) 0.0189(7) Uani 1 1 d .
H6 H 1.2017 0.9382 -0.208 0.023 Uiso 1 1 calc R
C7 C 1.2227(4) 0.8678(4) -0.0254(3) 0.0181(7) Uani 1 1 d .
H7 H 1.3453 0.9281 -0.0302 0.022 Uiso 1 1 calc R
C8 C 0.6647(4) 0.5895(4) -0.0053(3) 0.0166(6) Uani 1 1 d .
N1 N 0.5708(4) 0.5030(3) 0.1066(2) 0.0195(6) Uani 1 1 d .
N2 N 0.5976(4) 0.5893(3) -0.1121(2) 0.0194(6) Uani 1 1 d .
S1 S 0.59591(12) 0.71771(10) 0.47221(7) 0.0242(2) Uani 1 1 d .
O3 O 0.5398(3) 0.8840(3) 0.37692(19) 0.0265(5) Uani 1 1 d .
C9 C 0.8089(5) 0.7702(4) 0.5409(3) 0.0328(8) Uani 1 1 d .
H9A H 0.9335 0.7947 0.481 0.049 Uiso 1 1 calc R
H9B H 0.841 0.6743 0.6091 0.049 Uiso 1 1 calc R
H9C H 0.7674 0.87 0.5696 0.049 Uiso 1 1 calc R
C10 C 0.3924(5) 0.6995(4) 0.5982(3) 0.0297(8) Uani 1 1 d .
H10A H 0.3745 0.8069 0.6194 0.045 Uiso 1 1 calc R
H10B H 0.4321 0.6089 0.6677 0.045 Uiso 1 1 calc R
H10C H 0.2603 0.6727 0.5757 0.045 Uiso 1 1 calc R

loop_
_atom_site_aniso_label
_atom_site_aniso_U_11
_atom_site_aniso_U_22
_atom_site_aniso_U_33
_atom_site_aniso_U_23
_atom_site_aniso_U_13
_atom_site_aniso_U_12
O1 0.0249(12) 0.0264(12) 0.0243(12) -0.0064(10) -0.0069(10) -0.0085(10)
O2 0.0274(12) 0.0324(14) 0.0232(12) -0.0058(10) -0.0041(10) -0.0100(10)
C1 0.0213(16) 0.0146(16) 0.0263(17) -0.0098(13) -0.0046(13) 0.0003(13)
C2 0.0155(14) 0.0120(15) 0.0249(16) -0.0079(13) -0.0034(13) 0.0027(12)
C3 0.0156(14) 0.0119(15) 0.0237(16) -0.0074(13) -0.0003(13) 0.0002(12)
C4 0.0157(14) 0.0111(15) 0.0254(16) -0.0094(13) -0.0039(13) 0.0038(12)
C5 0.0216(16) 0.0138(15) 0.0257(17) -0.0086(13) -0.0079(13) 0.0034(12)
C6 0.0179(15) 0.0149(16) 0.0255(16) -0.0083(13) -0.0026(13) -0.0008(12)
C7 0.0136(15) 0.0128(15) 0.0304(17) -0.0099(13) -0.0041(13) 0.0020(12)
C8 0.0127(14) 0.0130(15) 0.0252(15) -0.0075(13) -0.0032(14) 0.0034(12)
N1 0.0193(13) 0.0159(14) 0.0266(15) -0.0096(12) -0.0070(11) 0.0006(11)
N2 0.0190(13) 0.0153(14) 0.0262(14) -0.0079(11) -0.0060(11) -0.0005(11)
S1 0.0302(4) 0.0205(4) 0.0241(4) -0.0083(3) -0.0047(4) -0.0034(3)
O3 0.0365(12) 0.0193(12) 0.0248(12) -0.0034(9) -0.0100(10) -0.0073(10)
C9 0.0291(18) 0.035(2) 0.036(2) -0.0100(16) -0.0092(16) -0.0018(15)
C10 0.0307(18) 0.0284(19) 0.0281(18) -0.0057(15) -0.0001(15) -0.0035(14)

loop_
_atom_type_symbol
_atom_type_description
_atom_type_scat_dispersion_real
_atom_type_scat_dispersion_imag
_atom_type_scat_source
C C 0.0033 0.0016 'International Tables Vol C Tables 4.2.6.8 and 6.1.1.4'
H H 0 0 'International Tables Vol C Tables 4.2.6.8 and 6.1.1.4'
N N 0.0061 0.0033 'International Tables Vol C Tables 4.2.6.8 and 6.1.1.4'
O O 0.0106 0.006 'International Tables Vol C Tables 4.2.6.8 and 6.1.1.4'
Na Na 0.0362 0.0249 'International Tables Vol C Tables 4.2.6.8 and 6.1.1.4'
Cl Cl 0.1484 0.1585 'International Tables Vol C Tables 4.2.6.8 and 6.1.1.4'
S S 0.1246 0.1234 'International Tables Vol C Tables 4.2.6.8 and 6.1.1.4'

loop_
_geom_angle_atom_site_label_1
_geom_angle_atom_site_label_2
_geom_angle_atom_site_label_3
_geom_angle
_geom_angle_site_symmetry_1
C1 O1 H1 110(2) .
O2 C1 O1 123.8(3) .
O2 C1 C2 123.7(3) .
O1 C1 C2 112.5(3) .
C7 C2 C3 119.5(3) .
C7 C2 C1 121.3(3) .
C3 C2 C1 119.2(3) .
C4 C3 C2 119.8(3) .
C4 C3 H3 120.1 .
C2 C3 H3 120.1 .
C5 C4 C3 119.9(3) .
C5 C4 C8 120.0(3) .
C3 C4 C8 120.0(3) .
C4 C5 C6 120.5(3) .
C4 C5 H5 119.8 .
C6 C5 H5 119.8 .
C7 C6 C5 119.7(3) .
C7 C6 H6 120.2 .
C5 C6 H6 120.2 .
C6 C7 C2 120.6(3) .
C6 C7 H7 119.7 .
C2 C7 H7 119.7 .
N2 C8 N1 124.1(3) .
N2 C8 C4 117.7(3) .
N1 C8 C4 118.2(3) .
N2 N1 C8 118.1(3) 2_665
N1 N2 C8 117.7(3) 2_665
O3 S1 C10 105.25(13) .
O3 S1 C9 105.12(14) .
C10 S1 C9 98.21(16) .
S1 C9 H9A 109.5 .
S1 C9 H9B 109.5 .
H9A C9 H9B 109.5 .
S1 C9 H9C 109.5 .
H9A C9 H9C 109.5 .
H9B C9 H9C 109.5 .
S1 C10 H10A 109.5 .
S1 C10 H10B 109.5 .
H10A C10 H10B 109.5 .
S1 C10 H10C 109.5 .
H10A C10 H10C 109.5 .
H10B C10 H10C 109.5 .

loop_
_geom_bond_atom_site_label_1
_geom_bond_atom_site_label_2
_geom_bond_distance
_geom_bond_site_symmetry_2
O1 C1 1.327(3) .
O1 H1 0.94(3) .
O2 C1 1.214(3) .
C1 C2 1.491(4) .
C2 C7 1.393(4) .
C2 C3 1.396(4) .
C3 C4 1.394(4) .
C3 H3 0.93 .
C4 C5 1.386(4) .
C4 C8 1.480(4) .
C5 C6 1.389(4) .
C5 H5 0.93 .
C6 C7 1.381(4) .
C6 H6 0.93 .
C7 H7 0.93 .
C8 N2 1.343(4) .
C8 N1 1.346(4) .
N1 N2 1.325(3) 2_665
N2 N1 1.325(3) 2_665
S1 O3 1.520(2) .
S1 C10 1.771(3) .
S1 C9 1.776(3) .
C9 H9A 0.96 .
C9 H9B 0.96 .
C9 H9C 0.96 .
C10 H10A 0.96 .
C10 H10B 0.96 .
C10 H10C 0.96 .

loop_
_geom_hbond_atom_site_label_D
_geom_hbond_atom_site_label_H
_geom_hbond_atom_site_label_A
_geom_hbond_distance_DH
_geom_hbond_distance_HA
_geom_hbond_distance_DA
_geom_hbond_angle_DHA
_geom_hbond_site_symmetry_A
O1 H1 O3 0.94(3) 1.64(3) 2.565(3) 168(3) 1_655

loop_
_geom_torsion_atom_site_label_1
_geom_torsion_atom_site_label_2
_geom_torsion_atom_site_label_3
_geom_torsion_atom_site_label_4
_geom_torsion
_geom_torsion_site_symmetry_4
O2 C1 C2 C7 -176.7(3) .
O1 C1 C2 C7 2.9(4) .
O2 C1 C2 C3 3.8(4) .
O1 C1 C2 C3 -176.5(2) .
C7 C2 C3 C4 0.5(4) .
C1 C2 C3 C4 179.9(2) .
C2 C3 C4 C5 -0.4(4) .
C2 C3 C4 C8 177.7(2) .
C3 C4 C5 C6 0.2(4) .
C8 C4 C5 C6 -177.8(2) .
C4 C5 C6 C7 -0.2(4) .
C5 C6 C7 C2 0.3(4) .
C3 C2 C7 C6 -0.5(4) .
C1 C2 C7 C6 -179.9(2) .
C5 C4 C8 N2 3.1(4) .
C3 C4 C8 N2 -174.9(3) .
C5 C4 C8 N1 -177.8(3) .
C3 C4 C8 N1 4.2(4) .
N2 C8 N1 N2 0.4(4) 2_665
C4 C8 N1 N2 -178.6(2) 2_665
N1 C8 N2 N1 -0.4(4) 2_665
C4 C8 N2 N1 178.6(2) 2_665
